data_2220914
loop_
_publ_author_name
'Xu, Bing'
'Yong, Ling'
'Wang, Dan'
'Zhang, Ren'
'Li, Xiang'

_publ_section_title
;
 4-Methyl-2-<i>n</i>-propyl-1<i>H</i>-benzimidazole-6-carboxylic acid
;
_journal_coeditor_code SJ2567
_journal_issue 2
_journal_name_full 'Acta Crystallographica Section E'
_journal_page_first o226
_journal_paper_doi 10.1107/S1600536808043420
_journal_volume 65
_journal_year 2009
_chemical_formula_iupac 'C12 H14 N2 O2'
_chemical_formula_moiety 'C12 H14 N2 O2'
_chemical_formula_sum 'C12 H14 N2 O2'
_chemical_formula_weight 218.25
_chemical_name_systematic
;
4-Methyl-2-n-propyl-1<i>H</i>-benzimidazole-6-carboxylic acid
;
_space_group_IT_number 88
_symmetry_cell_setting tetragonal
_symmetry_space_group_name_Hall '-I 4ad'
_symmetry_space_group_name_H-M 'I 41/a :2'
_atom_sites_solution_hydrogens geom
_atom_sites_solution_primary direct
_atom_sites_solution_secondary difmap
_audit_creation_method SHELXL-97
_cell_angle_alpha 90.00
_cell_angle_beta 90.00
_cell_angle_gamma 90.00
_cell_formula_units_Z 16
_cell_length_a 12.0548(17)
_cell_length_b 12.0548(17)
_cell_length_c 31.899(6)
_cell_measurement_reflns_used 25
_cell_measurement_temperature 293(2)
_cell_measurement_theta_max 13
_cell_measurement_theta_min 10
_cell_volume 4635.5(13)
_computing_cell_refinement 'CAD-4 Software (Enraf--Nonius,1989)'
_computing_data_collection 'CAD-4 Software (Enraf--Nonius,1989)'
_computing_data_reduction 'XCAD4 (Harms & Wocadlo,1995)'
_computing_molecular_graphics 'SHELXTL (Sheldrick, 2008)'
_computing_publication_material 'SHELXTL (Sheldrick, 2008)'
_computing_structure_refinement 'SHELXL97 (Sheldrick, 2008)'
_computing_structure_solution 'SHELXS97 (Sheldrick, 2008)'
_diffrn_ambient_temperature 293(2)
_diffrn_measured_fraction_theta_full 0.997
_diffrn_measured_fraction_theta_max 0.997
_diffrn_measurement_device_type 'Enraf--Nonuis CAD-4'
_diffrn_measurement_method \w/2\q
_diffrn_radiation_monochromator graphite
_diffrn_radiation_source 'fine-focus sealed tube'
_diffrn_radiation_type MoK\a
_diffrn_radiation_wavelength 0.71073
_diffrn_reflns_av_R_equivalents 0.0422
_diffrn_reflns_av_sigmaI/netI 0.0557
_diffrn_reflns_limit_h_max 10
_diffrn_reflns_limit_h_min -9
_diffrn_reflns_limit_k_max 14
_diffrn_reflns_limit_k_min 0
_diffrn_reflns_limit_l_max 38
_diffrn_reflns_limit_l_min 0
_diffrn_reflns_number 4426
_diffrn_reflns_theta_full 25.23
_diffrn_reflns_theta_max 25.23
_diffrn_reflns_theta_min 1.81
_diffrn_standards_decay_% 0
_diffrn_standards_interval_count 200
_diffrn_standards_interval_time 120
_diffrn_standards_number 3
_exptl_absorpt_coefficient_mu 0.087
_exptl_absorpt_correction_T_max 0.9914
_exptl_absorpt_correction_T_min 0.9745
_exptl_absorpt_correction_type psi-scan
_exptl_absorpt_process_details '(North <i>et al.</i>,  1968)'
_exptl_crystal_colour colorless
_exptl_crystal_density_diffrn 1.251
_exptl_crystal_density_method 'not measured'
_exptl_crystal_description block
_exptl_crystal_F_000 1856
_exptl_crystal_size_max 0.30
_exptl_crystal_size_mid 0.30
_exptl_crystal_size_min 0.10
_refine_diff_density_max 0.619
_refine_diff_density_min -0.392
_refine_ls_extinction_coef 0.039(3)
_refine_ls_extinction_method 'SHELXL97 (Sheldrick, 2008)'
_refine_ls_goodness_of_fit_ref 1.003
_refine_ls_hydrogen_treatment constr
_refine_ls_matrix_type full
_refine_ls_number_parameters 133
_refine_ls_number_reflns 2105
_refine_ls_number_restraints 2
_refine_ls_restrained_S_all 1.018
_refine_ls_R_factor_all 0.1131
_refine_ls_R_factor_gt 0.0724
_refine_ls_shift/su_max_lt 0.001
_refine_ls_shift/su_mean 0.000
_refine_ls_structure_factor_coef Fsqd
_refine_ls_weighting_details 'calc w=1/[\s^2^(Fo^2^)+(0.1P)^2^+5P] where P=(Fo^2^+2Fc^2^)/3'
_refine_ls_weighting_scheme calc
_refine_ls_wR_factor_gt 0.1726
_refine_ls_wR_factor_ref 0.1950
_reflns_number_gt 1304
_reflns_number_total 2105
_reflns_threshold_expression I>2\s(I)
_cod_data_source_file sj2567.cif
_cod_data_source_block I
_cod_depositor_comments
;
The following automatic conversions were performed:
'_symmetry_cell_setting' value 'Tetragonal' changed to 'tetragonal'
according to '/home/saulius/struct/CIF-dictionaries/cif_core.dic'
dictionary named 'cif_core.dic' version 2.4.1 from 2010-06-29.

Automatic conversion script
Id: cif_fix_enum 1527 2010-12-29 10:47:43Z saulius 

The following automatic conversions were performed:

'_symmetry_cell_setting' value 'Tetragonal' changed to 'tetragonal'
according to /home/saulius/struct/CIF-dictionaries/cif_core.dic
dictionary named 'cif_core.dic' version 2.4.1 from 2010-06-29.

Automatic conversion script
Id: cif_fix_values 1715 2011-07-08 13:25:40Z adriana 
;
_cod_original_sg_symbol_H-M 'I 41/a'
_cod_database_code 2220914
_cod_database_fobs_code 2220914

loop_
_symmetry_equiv_pos_as_xyz
'x, y, z'
'-x+1/2, -y, z+1/2'
'-y+3/4, x+1/4, z+1/4'
'y+3/4, -x+3/4, z+3/4'
'x+1/2, y+1/2, z+1/2'
'-x+1, -y+1/2, z+1'
'-y+5/4, x+3/4, z+3/4'
'y+5/4, -x+5/4, z+5/4'
'-x, -y, -z'
'x-1/2, y, -z-1/2'
'y-3/4, -x-1/4, -z-1/4'
'-y-3/4, x-3/4, -z-3/4'
'-x+1/2, -y+1/2, -z+1/2'
'x, y+1/2, -z'
'y-1/4, -x+1/4, -z+1/4'
'-y-1/4, x-1/4, -z-1/4'

loop_
_atom_site_type_symbol
_atom_site_label
_atom_site_fract_x
_atom_site_fract_y
_atom_site_fract_z
_atom_site_U_iso_or_equiv
_atom_site_adp_type
_atom_site_calc_flag
_atom_site_refinement_flags
_atom_site_occupancy
_atom_site_disorder_assembly
_atom_site_disorder_group
O O1 0.7815(2) 0.4947(2) 0.07388(7) 0.0591(8) Uani d . 1 . .
O O2 0.7256(2) 0.32125(18) 0.07006(6) 0.0471(7) Uani d . 1 . .
H H2C 0.7077 0.3341 0.0944 0.071 Uiso calc R 1 . .
N N1 0.8807(2) 0.3584(2) -0.11544(7) 0.0376(7) Uani d . 1 . .
N N2 0.8170(2) 0.2123(2) -0.08282(7) 0.0420(7) Uani d . 1 . .
H H2D 0.7940 0.1458 -0.0785 0.050 Uiso calc R 1 . .
C C1 0.6545(5) 0.2486(5) -0.18175(17) 0.104 Uani d D 1 . .
H H1B 0.5891 0.2171 -0.1941 0.155 Uiso calc R 1 . .
H H1C 0.6843 0.3042 -0.2001 0.155 Uiso calc R 1 . .
H H1D 0.6358 0.2818 -0.1553 0.155 Uiso calc R 1 . .
C C2 0.7407(4) 0.1577(5) -0.17491(18) 0.100 Uani d D 1 . .
H H2A 0.7097 0.1043 -0.1554 0.120 Uiso calc R 1 . .
H H2B 0.7513 0.1195 -0.2014 0.120 Uiso calc R 1 . .
C C3 0.8501(3) 0.1904(3) -0.15925(10) 0.0561(10) Uani d D 1 . .
H H3A 0.8860 0.2355 -0.1805 0.067 Uiso calc R 1 . .
H H3B 0.8945 0.1239 -0.1557 0.067 Uiso calc R 1 . .
C C4 0.8509(3) 0.2525(3) -0.11926(9) 0.0402(8) Uani d . 1 . .
C C5 0.8656(2) 0.3874(3) -0.07355(9) 0.0324(7) Uani d . 1 . .
C C6 0.8820(2) 0.4885(2) -0.05283(9) 0.0341(7) Uani d . 1 . .
C C7 0.8539(2) 0.4896(3) -0.01107(9) 0.0351(7) Uani d . 1 . .
H H7A 0.8653 0.5543 0.0042 0.042 Uiso calc R 1 . .
C C8 0.8085(2) 0.3966(2) 0.00960(9) 0.0315(7) Uani d . 1 . .
C C9 0.7938(3) 0.2969(2) -0.01128(9) 0.0353(8) Uani d . 1 . .
H H9A 0.7645 0.2350 0.0021 0.042 Uiso calc R 1 . .
C C10 0.8246(3) 0.2941(2) -0.05289(9) 0.0325(7) Uani d . 1 . .
C C11 0.9269(3) 0.5876(3) -0.07572(11) 0.0523(10) Uani d . 1 . .
H H11A 0.9410 0.5681 -0.1044 0.078 Uiso calc R 1 . .
H H11B 0.9947 0.6112 -0.0627 0.078 Uiso calc R 1 . .
H H11C 0.8737 0.6467 -0.0747 0.078 Uiso calc R 1 . .
C C12 0.7704(3) 0.4069(2) 0.05433(9) 0.0352(7) Uani d . 1 . .

loop_
_atom_site_aniso_label
_atom_site_aniso_U_11
_atom_site_aniso_U_22
_atom_site_aniso_U_33
_atom_site_aniso_U_12
_atom_site_aniso_U_13
_atom_site_aniso_U_23
O1 0.097(2) 0.0411(14) 0.0391(14) -0.0157(14) 0.0171(13) -0.0130(11)
O2 0.0713(17) 0.0394(13) 0.0306(12) -0.0073(12) 0.0238(11) -0.0056(10)
N1 0.0401(16) 0.0475(17) 0.0250(13) 0.0030(13) 0.0022(11) 0.0055(12)
N2 0.0599(19) 0.0366(15) 0.0295(13) -0.0022(13) 0.0098(13) 0.0006(12)
C1 0.104 0.104 0.104 0.000 0.000 0.000
C2 0.100 0.100 0.100 0.000 0.000 0.000
C3 0.062(2) 0.079(3) 0.0275(18) 0.006(2) 0.0032(16) -0.0106(17)
C4 0.0392(19) 0.056(2) 0.0250(16) 0.0079(16) 0.0066(14) 0.0000(15)
C5 0.0309(16) 0.0392(18) 0.0271(15) 0.0063(13) 0.0052(13) 0.0077(13)
C6 0.0356(17) 0.0303(17) 0.0365(17) -0.0015(13) 0.0005(14) 0.0093(13)
C7 0.0379(18) 0.0330(17) 0.0345(16) -0.0008(13) 0.0032(13) -0.0027(13)
C8 0.0410(18) 0.0273(16) 0.0261(15) 0.0038(13) 0.0033(13) 0.0040(12)
C9 0.0472(19) 0.0318(17) 0.0269(16) -0.0020(14) 0.0091(13) 0.0032(13)
C10 0.0454(19) 0.0293(16) 0.0229(14) 0.0015(13) 0.0046(13) 0.0015(12)
C11 0.064(2) 0.041(2) 0.052(2) -0.0089(17) 0.0104(18) 0.0146(17)
C12 0.0430(19) 0.0321(17) 0.0305(16) 0.0009(14) 0.0040(14) -0.0042(14)

loop_
_atom_type_symbol
_atom_type_description
_atom_type_scat_dispersion_real
_atom_type_scat_dispersion_imag
_atom_type_scat_source
C C 0.0033 0.0016 'International Tables Vol C Tables 4.2.6.8 and 6.1.1.4'
H H 0.0000 0.0000 'International Tables Vol C Tables 4.2.6.8 and 6.1.1.4'
N N 0.0061 0.0033 'International Tables Vol C Tables 4.2.6.8 and 6.1.1.4'
O O 0.0106 0.0060 'International Tables Vol C Tables 4.2.6.8 and 6.1.1.4'

loop_
_geom_angle_atom_site_label_1
_geom_angle_atom_site_label_2
_geom_angle_atom_site_label_3
_geom_angle_site_symmetry_1
_geom_angle_site_symmetry_3
_geom_angle
_geom_angle_publ_flag
C12 O2 H2C . . 109.5 ?
C4 N1 C5 . . 107.0(2) ?
C4 N2 C10 . . 109.1(3) ?
C4 N2 H2D . . 125.5 ?
C10 N2 H2D . . 125.5 ?
C2 C1 H1B . . 109.5 ?
C2 C1 H1C . . 109.5 ?
H1B C1 H1C . . 109.5 ?
C2 C1 H1D . . 109.5 ?
H1B C1 H1D . . 109.5 ?
H1C C1 H1D . . 109.5 ?
C3 C2 C1 . . 118.0(5) ?
C3 C2 H2A . . 107.8 ?
C1 C2 H2A . . 107.8 ?
C3 C2 H2B . . 107.8 ?
C1 C2 H2B . . 107.8 ?
H2A C2 H2B . . 107.2 ?
C2 C3 C4 . . 115.8(4) ?
C2 C3 H3A . . 108.3 ?
C4 C3 H3A . . 108.3 ?
C2 C3 H3B . . 108.3 ?
C4 C3 H3B . . 108.3 ?
H3A C3 H3B . . 107.4 ?
N2 C4 N1 . . 110.7(3) ?
N2 C4 C3 . . 124.8(3) ?
N1 C4 C3 . . 124.5(3) ?
N1 C5 C10 . . 107.3(3) ?
N1 C5 C6 . . 130.7(3) ?
C10 C5 C6 . . 121.9(3) ?
C7 C6 C5 . . 115.5(3) ?
C7 C6 C11 . . 123.5(3) ?
C5 C6 C11 . . 120.9(3) ?
C6 C7 C8 . . 122.7(3) ?
C6 C7 H7A . . 118.6 ?
C8 C7 H7A . . 118.6 ?
C9 C8 C7 . . 120.9(3) ?
C9 C8 C12 . . 119.2(3) ?
C7 C8 C12 . . 119.8(3) ?
C10 C9 C8 . . 116.7(3) ?
C10 C9 H9A . . 121.6 ?
C8 C9 H9A . . 121.6 ?
N2 C10 C9 . . 131.9(3) ?
N2 C10 C5 . . 105.9(2) ?
C9 C10 C5 . . 122.1(3) ?
C6 C11 H11A . . 109.5 ?
C6 C11 H11B . . 109.5 ?
H11A C11 H11B . . 109.5 ?
C6 C11 H11C . . 109.5 ?
H11A C11 H11C . . 109.5 ?
H11B C11 H11C . . 109.5 ?
O1 C12 O2 . . 122.9(3) ?
O1 C12 C8 . . 121.1(3) ?
O2 C12 C8 . . 116.0(3) ?

loop_
_geom_bond_atom_site_label_1
_geom_bond_atom_site_label_2
_geom_bond_site_symmetry_2
_geom_bond_distance
_geom_bond_publ_flag
O1 C12 . 1.237(4) ?
O2 C12 . 1.268(3) ?
O2 H2C . 0.8200 ?
N1 C4 . 1.332(4) ?
N1 C5 . 1.393(4) ?
N2 C4 . 1.324(4) ?
N2 C10 . 1.376(4) ?
N2 H2D . 0.8600 ?
C1 C2 . 1.526(6) ?
C1 H1B . 0.9600 ?
C1 H1C . 0.9600 ?
C1 H1D . 0.9600 ?
C2 C3 . 1.465(6) ?
C2 H2A . 0.9700 ?
C2 H2B . 0.9700 ?
C3 C4 . 1.479(4) ?
C3 H3A . 0.9700 ?
C3 H3B . 0.9700 ?
C5 C10 . 1.394(4) ?
C5 C6 . 1.400(4) ?
C6 C7 . 1.374(4) ?
C6 C11 . 1.501(4) ?
C7 C8 . 1.411(4) ?
C7 H7A . 0.9300 ?
C8 C9 . 1.385(4) ?
C8 C12 . 1.504(4) ?
C9 C10 . 1.379(4) ?
C9 H9A . 0.9300 ?
C11 H11A . 0.9600 ?
C11 H11B . 0.9600 ?
C11 H11C . 0.9600 ?

loop_
_geom_hbond_atom_site_label_D
_geom_hbond_atom_site_label_H
_geom_hbond_atom_site_label_A
_geom_hbond_site_symmetry_A
_geom_hbond_distance_DH
_geom_hbond_distance_HA
_geom_hbond_distance_DA
_geom_hbond_angle_DHA
C3 H3B O2 4_554 0.97 2.56 3.399(4) 144.3
C11 H11A O2 7_544 0.96 2.66 3.587(4) 163.1
O2 H2C N1 8_454 0.82 1.80 2.562(3) 153.1
N2 H2D O1 14_545 0.86 1.83 2.673(3) 164.9

loop_
_geom_torsion_atom_site_label_1
_geom_torsion_atom_site_label_2
_geom_torsion_atom_site_label_3
_geom_torsion_atom_site_label_4
_geom_torsion_site_symmetry_1
_geom_torsion_site_symmetry_2
_geom_torsion_site_symmetry_3
_geom_torsion_site_symmetry_4
_geom_torsion
_geom_torsion_publ_flag
C1 C2 C3 C4 . . . . 56.3(6) ?
C10 N2 C4 N1 . . . . -0.2(4) ?
C10 N2 C4 C3 . . . . -177.3(3) ?
C5 N1 C4 N2 . . . . 0.5(4) ?
C5 N1 C4 C3 . . . . 177.5(3) ?
C2 C3 C4 N2 . . . . 63.9(5) ?
C2 C3 C4 N1 . . . . -112.7(4) ?
C4 N1 C5 C10 . . . . -0.5(3) ?
C4 N1 C5 C6 . . . . -178.6(3) ?
N1 C5 C6 C7 . . . . 177.2(3) ?
C10 C5 C6 C7 . . . . -0.6(4) ?
N1 C5 C6 C11 . . . . -2.5(5) ?
C10 C5 C6 C11 . . . . 179.7(3) ?
C5 C6 C7 C8 . . . . -1.8(4) ?
C11 C6 C7 C8 . . . . 177.9(3) ?
C6 C7 C8 C9 . . . . 2.4(5) ?
C6 C7 C8 C12 . . . . -174.6(3) ?
C7 C8 C9 C10 . . . . -0.6(5) ?
C12 C8 C9 C10 . . . . 176.5(3) ?
C4 N2 C10 C9 . . . . 175.5(3) ?
C4 N2 C10 C5 . . . . -0.1(4) ?
C8 C9 C10 N2 . . . . -176.8(3) ?
C8 C9 C10 C5 . . . . -1.8(5) ?
N1 C5 C10 N2 . . . . 0.4(3) ?
C6 C5 C10 N2 . . . . 178.6(3) ?
N1 C5 C10 C9 . . . . -175.7(3) ?
C6 C5 C10 C9 . . . . 2.5(5) ?
C9 C8 C12 O1 . . . . -179.5(3) ?
C7 C8 C12 O1 . . . . -2.4(5) ?
C9 C8 C12 O2 . . . . -0.4(4) ?
C7 C8 C12 O2 . . . . 176.7(3) ?

loop_
_cod_related_entry_id
_cod_related_entry_database
_cod_related_entry_code
1 ChemSpider 8438310
